data_2001599
loop_
_publ_author_name
'Bachman, R. E.'
'Whitmire, K. H.'

_publ_section_title
;
 Bis[bis(triphenylphosphine)iminium] dodecacarbonylhexanickelate
;
_journal_issue 6
_journal_name_full 'Acta Crystallographica Section C'
_journal_page_first 1121
_journal_page_last 1123
_journal_paper_doi 10.1107/S0108270193001830
_journal_volume 49
_journal_year 1993
_chemical_formula_moiety '(C36 H30 N1 P2)2,(Ni6 (CO)12)'
_chemical_formula_sum 'C84 H60 N2 Ni6 O12 P4'
_chemical_formula_weight 1765.5
_space_group_IT_number 2
_space_group_name_Hall '-P 1'
_space_group_name_H-M_alt 'P -1'
_symmetry_cell_setting triclinic
_symmetry_space_group_name_Hall '-P 1'
_symmetry_space_group_name_H-M 'P -1'
_cell_angle_alpha 106.24(3)
_cell_angle_beta 119.04(2)
_cell_angle_gamma 81.41(3)
_cell_formula_units_Z 1
_cell_length_a 13.299(4)
_cell_length_b 13.343(4)
_cell_length_c 13.051(5)
_cell_volume 1943.7(12)
_diffrn_radiation_type Mo
_diffrn_radiation_wavelength 0.71069
_exptl_absorpt_coefficient_mu 1.57
_exptl_crystal_density_diffrn 1.508
_exptl_crystal_F_000 902
_cod_data_source_file hh1042.cif
_cod_data_source_block hh1042_structure_1_of_1
_cod_original_cell_volume 1943.0(10)
_cod_database_code 2001599

loop_
_space_group_symop_id
_space_group_symop_operation_xyz
1 x,y,z
2 -x,-y,-z

loop_
_atom_site_label
_atom_site_fract_x
_atom_site_fract_y
_atom_site_fract_z
Ni(1) .00875(4) .13790(3) .01932(4)
Ni(2) .11318(4) .02898(3) .15715(4)
Ni(3) -.09143(4) .04660(3) .07475(4)
P(1) .74757(7) .42875(6) .29895(7)
P(2) .50807(7) .34849(7) .17098(8)
O(1) .0097(3) .2814(2) -.1094(3)
O(2) .3248(3) -.0628(3) .3128(3)
O(3) -.3090(3) .0144(3) .0584(3)
O(12) .2491(2) .1886(2) .1736(3)
O(13) -.2181(2) .2239(2) -.0198(3)
O(23) .0204(3) -.0202(3) .2971(3)
N(1) .6218(2) .3964(2) .1970(2)
C(1) .0088(3) .2261(3) -.0574(4)
C(2) .2414(4) -.0245(3) .2528(4)
C(3) -.2224(4) .0252(3) .0661(4)
C(12) .1669(3) .1403(3) .1350(3)
C(13) -.1401(3) .1658(3) .0088(3)
C(23) .0158(4) .0047(3) .2159(4)
C(111) .8322(3) .4373(2) .2287(3)
C(112) .9387(3) .3887(3) .2598(3)
C(113) 1.0035(3) .3997(3) .2069(3)
C(114) .9624(3) .4595(3) .1241(3)
C(115) .8560(3) .5066(3) .0916(3)
C(116) .7902(3) .4960(3) .1433(3)
C(121) .7527(3) .5557(2) .3970(3)
C(122) .8330(3) .6282(3) .4283(3)
C(123) .8363(4) .7248(3) .5045(3)
C(124) .7596(4) .7501(3) .5496(3)
C(125) .6793(4) .6792(3) .5193(4)
C(126) .6752(3) .5820(3) .4439(3)
C(131) .8165(3) .3371(2) .3925(3)
C(132) .8692(3) .3679(3) .5171(3)
C(133) .9162(3) .2930(4) .5839(3)
C(134) .9104(4) .1896(4) .5276(4)
C(135) .8593(4) .1581(3) .4033(4)
C(136) .8122(3) .2310(3) .3354(3)
C(211) .4327(3) .2896(2) .0120(3)
C(212) .3217(3) .2550(3) -.0388(3)
C(213) .2640(4) .2083(3) -.1601(4)
C(214) .3169(5) .1955(3) -.2296(4)
C(215) .4273(5) .2288(3) -.1807(4)
C(216) .4864(3) .2759(3) -.0588(3)
C(221) .5282(3) .2504(3) .2498(3)
C(222) .5643(3) .2765(3) .3732(3)
C(223) .5850(4) .2001(4) .4338(4)
C(224) .5691(4) .0975(4) .3724(5)
C(225) .5344(4) .0699(3) .2515(4)
C(226) .5146(3) .1461(3) .1892(3)
C(231) .4155(3) .4497(3) .2059(3)
C(232) .3428(3) .4340(3) .2471(3)
C(233) .2750(3) .5161(4) .2727(4)
C(234) .2768(3) .6114(3) .2545(4)
C(235) .3473(4) .6272(3) .2111(4)
C(236) .4171(3) .5473(3) .1877(3)
H(112) .9675 .3477 .3177
H(113) 1.0767 .3658 .2282
H(114) 1.0078 .4681 .0892
H(115) .8274 .5469 .0330
H(116) .7164 .5288 .1205
H(122) .8865 .6115 .3970
H(123) .8924 .7739 .5258
H(124) .7620 .8168 .6017
H(125) .6258 .6971 .5504
H(126) .6169 .5330 .4239
H(132) .8733 .4400 .5567
H(133) .9527 .3139 .6697
H(134) .9417 .1389 .5743
H(135) .8567 .0860 .3646
H(136) .7767 .2093 .2497
H(212) .2850 .2636 .0102
H(213) .1875 .1851 -.1951
H(214) .2772 .1628 -.3132
H(215) .4633 .2195 -.2305
H(216) .5632 .2986 -.0242
H(222) .5747 .3478 .4161
H(223) .6105 .2187 .5184
H(224) .5819 .0451 .4142
H(225) .5240 -.0017 .2095
H(226) .4919 .1265 .1052
H(232) .3392 .3673 .2580
H(233) .2263 .5057 .3031
H(234) .2295 .6670 .2722
H(235) .3478 .6933 .1972
H(236) .4668 .5588 .1589

loop_
_geom_angle_atom_site_label_1
_geom_angle_atom_site_label_2
_geom_angle_atom_site_label_3
_geom_angle
Ni(2) Ni(1) Ni(2A) 91.01(3)
Ni(2) Ni(1) Ni(3) 60.12(3)
Ni(2) Ni(1) Ni(3A) 65.27(3)
Ni(2) Ni(1) C(1) 149.40(10)
Ni(2) Ni(1) C(12) 50.60(10)
Ni(2) Ni(1) C(13) 108.60(10)
Ni(2A) Ni(1) Ni(3) 65.65(3)
Ni(2A) Ni(1) Ni(3A) 51.69(2)
Ni(2A) Ni(1) C(1) 105.20(10)
Ni(2A) Ni(1) C(12) 127.50(10)
Ni(2A) Ni(1) C(13) 77.80(10)
Ni(3) Ni(1) Ni(3A) 91.43(3)
Ni(3) Ni(1) C(1) 150.30(10)
Ni(3) Ni(1) C(12) 107.9(2)
Ni(3) Ni(1) C(13) 51.00(10)
Ni(3A) Ni(1) C(1) 104.80(10)
Ni(3A) Ni(1) C(12) 77.80(10)
Ni(3A) Ni(1) C(13) 127.70(10)
C(1) Ni(1) C(12) 99.8(2)
C(1) Ni(1) C(13) 100.2(2)
C(12) Ni(1) C(13) 141.2(2)
Ni(1A) Ni(2) C(23) 79.00(10)
Ni(3) Ni(2) Ni(3A) 90.42(3)
Ni(3) Ni(2) C(2) 148.5(2)
Ni(3) Ni(2) C(12) 108.10(10)
Ni(3) Ni(2) C(23) 50.30(10)
Ni(3A) Ni(2) C(2) 106.1(2)
Ni(3A) Ni(2) C(12) 77.00(10)
Ni(2) Ni(3) Ni(2A) 89.58(4)
Ni(2) Ni(3) C(3) 152.30(10)
Ni(2) Ni(3) C(13) 108.60(10)
Ni(2) Ni(3) C(23) 51.0(2)
Ni(2A) Ni(3) C(3) 107.10(10)
Ni(2A) Ni(3) C(13) 76.40(10)
Ni(2A) Ni(3) C(23) 127.80(10)
C(3) Ni(3) C(13) 96.9(2)
C(3) Ni(3) C(23) 102.0(2)
Ni(1) C(12) Ni(2) 78.2(2)
Ni(1) C(12) O(12) 140.0(3)
Ni(2) C(12) O(12) 141.6(3)
Ni(1) C(13) Ni(3) 77.80(10)
Ni(1) C(13) O(13) 141.9(4)
Ni(3) C(13) O(13) 140.3(4)
Ni(2) C(23) Ni(3) 78.7(2)
Ni(2) C(23) O(23) 140.6(3)
Ni(3) C(23) O(23) 140.7(4)
Ni(3A) Ni(2) C(23) 128.10(10)
C(2) Ni(2) C(12) 101.8(2)
C(2) Ni(2) C(23) 99.5(2)
C(12) Ni(2) C(23) 140.0(2)
C(13) Ni(3) C(23) 141.3(2)
Ni(1) C(1) O(1) 178.1(4)
Ni(2) C(2) O(2) 177.7(4)
Ni(3) C(3) O(3) 177.3(4)
Ni(1) Ni(2) Ni(1A) 88.99(3)
Ni(1) Ni(2) Ni(3) 59.88(3)
Ni(1) Ni(2) Ni(3A) 63.69(3)
Ni(1) Ni(2) C(2) 151.6(2)
Ni(1) Ni(2) C(12) 51.10(10)
Ni(1) Ni(2) C(23) 107.40(10)
Ni(1A) Ni(2) Ni(3) 64.59(3)
Ni(1A) Ni(2) Ni(3A) 51.17(2)
Ni(1A) Ni(2) C(2) 105.10(10)
Ni(1A) Ni(2) C(12) 126.20(10)
Ni(1) Ni(3) Ni(1A) 88.57(3)
Ni(1) Ni(3) Ni(2) 60.00(3)
Ni(1) Ni(3) Ni(2A) 63.18(3)
Ni(1) Ni(3) C(3) 147.30(10)
Ni(1) Ni(3) C(13) 51.20(10)
Ni(1) Ni(3) C(23) 108.1(2)
Ni(1A) Ni(3) Ni(2) 63.72(3)
Ni(1A) Ni(3) C(3) 109.80(10)
Ni(1A) Ni(3) C(13) 125.60(10)
Ni(1A) Ni(3) C(23) 78.80(10)

loop_
_geom_bond_atom_site_label_1
_geom_bond_atom_site_label_2
_geom_bond_distance
Ni(1) Ni(2) 2.3900(10)
Ni(1) Ni(2A) 2.7340(10)
Ni(1) Ni(3) 2.3870(10)
Ni(1) Ni(3A) 2.7550(10)
Ni(1) C(1) 1.745(5)
Ni(1) C(12) 1.901(3)
Ni(1) C(13) 1.903(5)
Ni(1A) Ni(2) 2.7340(10)
Ni(1A) Ni(2A) 2.3898(9)
Ni(1A) Ni(3) 2.7550(10)
Ni(1A) Ni(3A) 2.3868(6)
Ni(1A) C(1A) 1.7453(5)
Ni(1A) C(12A) 1.9008(7)
Ni(1A) C(13A) 1.9028(6)
Ni(2) Ni(3) 2.3930(10)
Ni(2) Ni(3A) 2.7910(10)
Ni(2) C(2) 1.745(4)
Ni(2) C(12) 1.887(5)
Ni(2) C(23) 1.897(6)
Ni(2A) Ni(3) 2.7910(10)
Ni(2A) Ni(3A) 2.3928(8)
Ni(2A) C(2A) 1.7447(7)
Ni(2A) C(12A) 1.887(5)
Ni(2A) C(23A) 1.897(6)
Ni(3) C(3) 1.752(6)
Ni(3) C(13) 1.899(4)
Ni(3) C(23) 1.878(4)
Ni(3A) C(3A) 1.7520(5)
Ni(3A) C(13A) 1.8991(6)
Ni(3A) C(23A) 1.8781(7)
O(1) C(1) 1.138(7)
O(1A) C(1A) 1.1380(3)
O(2) C(2) 1.14(5)
O(2A) C(2A) 1.1469(4)
O(3) C(3) 1.134(7)
O(3A) C(3A) 1.1335(3)
O(12) C(12) 1.166(5)
O(12A) C(12A) 1.1656(4)
O(13) C(13) 1.167(5)
O(13A) C(13A) 1.1669(4)
O(23) C(23) 1.168(7)
O(23A) C(23A) 1.1679(4)
P(1) N(1) 1.578(2)
P(1) C(111) 1.795(5)
P(1) C(121) 1.803(3)
P(1) C(131) 1.800(4)
P(2) N(1) 1.574(3)
P(2) C(211) 1.798(3)
P(2) C(221) 1.796(4)
P(2) C(231) 1.803(4)
C(111) C(112) 1.380(5)
C(111) C(116) 1.386(6)
C(112) C(113) 1.384(7)
C(112) H(112) 0.950
C(113) C(114) 1.372(6)
C(113) H(113) 0.950
C(114) C(115) 1.371(6)
C(114) H(114) 0.950
C(115) C(116) 1.380(7)
C(115) H(115) 0.950
C(116) H(116) 0.950
C(121) C(122) 1.381(6)
C(121) C(126) 1.395(7)
C(122) C(123) 1.382(5)
C(122) H(122) 0.950
C(123) C(124) 1.368(8)
C(123) H(123) 0.950
C(124) C(125) 1.370(7)
C(124) H(124) 0.950
C(125) C(126) 1.382(6)
C(125) H(125) 0.950
C(126) H(126) 0.950
C(131) C(132) 1.383(5)
C(131) C(136) 1.399(5)
C(132) C(133) 1.386(6)
C(132) H(132) 0.950
C(133) C(134) 1.363(6)
C(133) H(133) 0.950
C(134) C(135) 1.380(7)
C(134) H(134) 0.950
C(135) C(136) 1.372(6)
C(135) H(135) 0.950
C(136) H(136) 0.950
C(211) C(212) 1.384(5)
C(211) C(216) 1.379(7)
C(212) C(213) 1.376(5)
C(212) H(212) 0.950
C(213) C(214) 1.358(9)
C(213) H(213) 0.950
C(214) C(215) 1.374(8)
C(214) H(214) 0.950
C(215) C(216) 1.385(5)
C(215) H(215) 0.950
C(216) H(216) 0.950
C(221) C(222) 1.390(5)
C(221) C(226) 1.383(5)
C(222) C(223) 1.378(7)
C(222) H(222) 0.950
C(223) C(224) 1.368(6)
C(223) H(223) 0.950
C(224) C(225) 1.363(8)
C(224) H(224) 0.950
C(225) C(226) 1.392(7)
C(225) H(225) 0.950
